data_1502457
loop_
_publ_author_name
'Sladojevich, Filippo'
'Michaelides, Iacovos N.'
'Benjamin, Darses'
'Ward, John W.'
'Dixon, Darren J.'

_publ_section_title
;
 Expedient Route to the functionalized calyciphylline A-type skeleton via
 a Michael addition-RCM strategy.
;
_journal_issue 19
_journal_name_full 'Organic letters'
_journal_page_first 5132
_journal_page_last 5135
_journal_paper_doi 10.1021/ol202000w
_journal_volume 13
_journal_year 2011
_chemical_formula_moiety 'C24 H29 N1 O4'
_chemical_formula_sum 'C24 H29 N O4'
_chemical_formula_weight 395.50
_chemical_melting_point ?
_space_group_IT_number 2
_symmetry_cell_setting triclinic
_symmetry_space_group_name_Hall '-P 1'
_symmetry_space_group_name_H-M 'P -1'
_atom_sites_solution_hydrogens geom
_atom_sites_solution_primary direct
_audit_creation_date 11-07-14
_audit_creation_method CRYSTALS_ver_14.11
_cell_angle_alpha 83.0578(7)
_cell_angle_beta 87.1663(7)
_cell_angle_gamma 84.9449(6)
_cell_formula_units_Z 2
_cell_length_a 7.60660(10)
_cell_length_b 9.23910(10)
_cell_length_c 14.9025(2)
_cell_measurement_reflns_used 4260
_cell_measurement_temperature 150
_cell_measurement_theta_max 27
_cell_measurement_theta_min 5
_cell_volume 1034.80(2)
_computing_cell_refinement 'DENZO/SCALEPACK (Otwinowski & Minor, 1997)'
_computing_data_collection 'COLLECT (Nonius, 2001).'
_computing_data_reduction 'DENZO/SCALEPACK (Otwinowski & Minor, 1997)'
_computing_molecular_graphics 'CAMERON (Watkin et al., 1996)'
_computing_publication_material 'CRYSTALS (Betteridge et al., 2003)'
_computing_structure_refinement 'CRYSTALS (Betteridge et al., 2003)'
_computing_structure_solution 'SIR92 (Altomare et al., 1994)'
_diffrn_ambient_temperature 150
_diffrn_measured_fraction_theta_full 0.990
_diffrn_measured_fraction_theta_max 0.988
_diffrn_measurement_device Area
_diffrn_measurement_device_type 'Nonius KappaCCD'
_diffrn_measurement_method \w
_diffrn_radiation_monochromator graphite
_diffrn_radiation_type 'Mo K\a'
_diffrn_radiation_wavelength 0.71073
_diffrn_reflns_av_R_equivalents 0.025
_diffrn_reflns_limit_h_max 9
_diffrn_reflns_limit_h_min -9
_diffrn_reflns_limit_k_max 12
_diffrn_reflns_limit_k_min -11
_diffrn_reflns_limit_l_max 19
_diffrn_reflns_limit_l_min -19
_diffrn_reflns_number 17167
_diffrn_reflns_theta_full 26.677
_diffrn_reflns_theta_max 27.502
_diffrn_reflns_theta_min 5.367
_diffrn_standards_number 0
_exptl_absorpt_coefficient_mu 0.086
_exptl_absorpt_correction_T_max 0.99
_exptl_absorpt_correction_T_min 0.93
_exptl_absorpt_correction_type multi-scan
_exptl_absorpt_process_details 'DENZO/SCALEPACK (Otwinowski & Minor, 1997)'
_exptl_crystal_colour colourless
_exptl_crystal_density_diffrn 1.269
_exptl_crystal_density_method 'not measured'
_exptl_crystal_description plate
_exptl_crystal_F_000 424
_exptl_crystal_size_max 0.300
_exptl_crystal_size_mid 0.200
_exptl_crystal_size_min 0.100
_refine_diff_density_max 0.32
_refine_diff_density_min -0.32
_refine_ls_extinction_method None
_refine_ls_goodness_of_fit_ref 0.9617
_refine_ls_hydrogen_treatment none
_refine_ls_matrix_type full
_refine_ls_number_parameters 262
_refine_ls_number_reflns 4676
_refine_ls_number_restraints 0
_refine_ls_R_factor_all 0.0652
_refine_ls_R_factor_gt 0.0430
_refine_ls_shift/su_max 0.0001786
_refine_ls_shift/su_mean 0.0000248
_refine_ls_structure_factor_coef Fsqd
_refine_ls_weighting_details
;
 Method, part 1, Chebychev polynomial, (Watkin, 1994, Prince, 1982) 
 [weight] = 1.0/[A~0~*T~0~(x)+A~1~*T~1~(x) ... +A~n-1~]*T~n-1~(x)] 
 where A~i~ are the Chebychev coefficients listed below and x= Fcalc/Fmax 
 Method = Robust Weighting (Prince, 1982) 
 W = [weight] * [1-(deltaF/6*sigmaF)^2^]^2^ 
 A~i~ are: 
 19.0 28.6 14.0 3.71 
;
_refine_ls_weighting_scheme calc
_refine_ls_wR_factor_all 0.1377
_refine_ls_wR_factor_gt 0.1043
_refine_ls_wR_factor_ref 0.1377
_reflns_limit_h_max 9
_reflns_limit_h_min -9
_reflns_limit_k_max 12
_reflns_limit_k_min -11
_reflns_limit_l_max 19
_reflns_limit_l_min 0
_reflns_number_gt 3393
_reflns_number_total 4676
_reflns_threshold_expression I>2.0\s(I)
_oxford_diffrn_Wilson_B_factor 2.22
_oxford_diffrn_Wilson_scale 2.03
_oxford_refine_ls_r_factor_ref 0.0652
_oxford_refine_ls_scale 0.711(2)
_oxford_reflns_number_all 4676
_oxford_reflns_threshold_expression_ref I>-3.0\s(I)
_oxford_structure_analysis_title 002djd10
_cod_data_source_file ol202000w_si_002.cif
_cod_data_source_block 14
_cod_depositor_comments
;
The following automatic conversions were performed:

'_chemical_melting_point' value 'not measured' was changed to '?' -
the value is undefined or not given.

'_symmetry_cell_setting' value
'Triclinic' changed to 'triclinic' according to
/home/saulius/struct/CIF-dictionaries/cif_core.dic dictionary named
'cif_core.dic' version 2.4.1 from 2010-06-29.

Automatic conversion script
Id: cif_fix_values 1715 2011-07-08 13:25:40Z adriana 
;
_cod_original_sg_symbol_H-M 'P -1 '
_cod_original_formula_sum 'C24 H29 N1 O4'
_cod_database_code 1502457

loop_
_symmetry_equiv_pos_as_xyz
x,y,z
-x,-y,-z

loop_
_atom_site_label
_atom_site_type_symbol
_atom_site_fract_x
_atom_site_fract_y
_atom_site_fract_z
_atom_site_U_iso_or_equiv
_atom_site_occupancy
_atom_site_adp_type
_atom_site_refinement_flags_posn
O1 O -0.06954(16) 0.62416(14) 0.31018(9) 0.0295 1.0000 Uani .
C2 C 0.0880(2) 0.63703(17) 0.29210(11) 0.0226 1.0000 Uani .
N3 N 0.17714(18) 0.75215(15) 0.30479(9) 0.0224 1.0000 Uani .
C4 C 0.3674(2) 0.73017(18) 0.28437(11) 0.0230 1.0000 Uani .
C5 C 0.4484(2) 0.87004(19) 0.24575(12) 0.0267 1.0000 Uani .
C6 C 0.3656(2) 0.94135(18) 0.15853(12) 0.0263 1.0000 Uani .
C7 C 0.3373(2) 0.82948(19) 0.09742(11) 0.0242 1.0000 Uani .
O8 O 0.29972(17) 0.89702(14) 0.01230(8) 0.0293 1.0000 Uani .
C9 C 0.2260(3) 0.8130(2) -0.04777(12) 0.0313 1.0000 Uani .
C10 C 0.1454(3) 0.9143(2) -0.12371(12) 0.0347 1.0000 Uani .
C11 C 0.1314(3) 1.0574(3) -0.12986(15) 0.0418 1.0000 Uani .
C12 C 0.3470(2) 0.68580(18) 0.12172(11) 0.0235 1.0000 Uani .
C13 C 0.3778(2) 0.61360(18) 0.21725(11) 0.0227 1.0000 Uani .
C14 C 0.2157(2) 0.52175(17) 0.25124(11) 0.0221 1.0000 Uani .
C15 C 0.2664(2) 0.40212(18) 0.32876(11) 0.0245 1.0000 Uani .
O16 O 0.29665(18) 0.46036(13) 0.40397(8) 0.0299 1.0000 Uani .
C17 C 0.3420(3) 0.3585(2) 0.48323(12) 0.0316 1.0000 Uani .
O18 O 0.2763(2) 0.27281(14) 0.32389(9) 0.0368 1.0000 Uani .
C19 C 0.1213(2) 0.45430(19) 0.17905(12) 0.0269 1.0000 Uani .
C20 C 0.2323(3) 0.3491(2) 0.12582(13) 0.0337 1.0000 Uani .
C21 C 0.2412(3) 0.3562(2) 0.03686(14) 0.0412 1.0000 Uani .
C22 C 0.5562(2) 0.5220(2) 0.21974(13) 0.0300 1.0000 Uani .
C23 C 0.0987(2) 0.86870(18) 0.35599(12) 0.0260 1.0000 Uani .
C24 C 0.1611(2) 0.85338(17) 0.45175(11) 0.0229 1.0000 Uani .
C25 C 0.2468(2) 0.96435(19) 0.48140(12) 0.0269 1.0000 Uani .
C26 C 0.2998(2) 0.9524(2) 0.57033(13) 0.0310 1.0000 Uani .
C27 C 0.2676(2) 0.8295(2) 0.62991(12) 0.0323 1.0000 Uani .
C28 C 0.1821(2) 0.7184(2) 0.60055(12) 0.0311 1.0000 Uani .
C29 C 0.1299(2) 0.72970(19) 0.51204(12) 0.0270 1.0000 Uani .
H41 H 0.4271 0.6906 0.3400 0.0278 1.0000 Uiso R
H52 H 0.5744 0.8453 0.2337 0.0327 1.0000 Uiso R
H51 H 0.4363 0.9394 0.2909 0.0319 1.0000 Uiso R
H61 H 0.4442 1.0124 0.1265 0.0329 1.0000 Uiso R
H62 H 0.2515 0.9927 0.1727 0.0331 1.0000 Uiso R
H92 H 0.3188 0.7441 -0.0701 0.0380 1.0000 Uiso R
H91 H 0.1318 0.7559 -0.0143 0.0395 1.0000 Uiso R
H101 H 0.0979 0.8670 -0.1700 0.0433 1.0000 Uiso R
H112 H 0.0776 1.1151 -0.1798 0.0516 1.0000 Uiso R
H111 H 0.1764 1.1079 -0.0848 0.0510 1.0000 Uiso R
H121 H 0.3368 0.6248 0.0754 0.0286 1.0000 Uiso R
H173 H 0.3487 0.4182 0.5319 0.0471 1.0000 Uiso R
H172 H 0.2486 0.2896 0.4959 0.0468 1.0000 Uiso R
H171 H 0.4520 0.3006 0.4721 0.0481 1.0000 Uiso R
H191 H 0.0674 0.5355 0.1378 0.0318 1.0000 Uiso R
H192 H 0.0256 0.4006 0.2114 0.0328 1.0000 Uiso R
H201 H 0.2992 0.2716 0.1593 0.0420 1.0000 Uiso R
H211 H 0.3045 0.2828 0.0050 0.0503 1.0000 Uiso R
H212 H 0.1805 0.4376 0.0033 0.0506 1.0000 Uiso R
H222 H 0.5603 0.4524 0.1747 0.0447 1.0000 Uiso R
H221 H 0.6505 0.5879 0.2064 0.0449 1.0000 Uiso R
H223 H 0.5743 0.4682 0.2793 0.0447 1.0000 Uiso R
H232 H -0.0310 0.8636 0.3572 0.0312 1.0000 Uiso R
H231 H 0.1284 0.9626 0.3239 0.0308 1.0000 Uiso R
H251 H 0.2684 1.0474 0.4413 0.0322 1.0000 Uiso R
H261 H 0.3597 1.0312 0.5894 0.0380 1.0000 Uiso R
H271 H 0.3014 0.8231 0.6915 0.0403 1.0000 Uiso R
H281 H 0.1594 0.6348 0.6413 0.0373 1.0000 Uiso R
H291 H 0.0747 0.6501 0.4923 0.0314 1.0000 Uiso R

loop_
_atom_site_aniso_label
_atom_site_aniso_U_11
_atom_site_aniso_U_22
_atom_site_aniso_U_33
_atom_site_aniso_U_23
_atom_site_aniso_U_13
_atom_site_aniso_U_12
O1 0.0243(6) 0.0305(6) 0.0339(7) -0.0044(5) 0.0017(5) -0.0041(5)
C2 0.0244(8) 0.0212(7) 0.0213(7) 0.0008(6) -0.0020(6) -0.0011(6)
N3 0.0234(7) 0.0215(7) 0.0225(7) -0.0035(5) -0.0024(5) -0.0019(5)
C4 0.0224(8) 0.0240(8) 0.0226(8) -0.0015(6) -0.0039(6) -0.0020(6)
C5 0.0283(8) 0.0271(8) 0.0262(8) -0.0028(7) -0.0050(6) -0.0077(6)
C6 0.0317(9) 0.0220(8) 0.0258(8) -0.0002(6) -0.0041(7) -0.0065(6)
C7 0.0233(8) 0.0281(8) 0.0207(8) 0.0010(6) -0.0022(6) -0.0047(6)
O8 0.0371(7) 0.0291(6) 0.0220(6) 0.0018(5) -0.0060(5) -0.0082(5)
C9 0.0358(9) 0.0334(9) 0.0256(9) -0.0030(7) -0.0042(7) -0.0069(7)
C10 0.0344(10) 0.0464(11) 0.0233(8) 0.0006(8) -0.0046(7) -0.0077(8)
C11 0.0401(11) 0.0474(12) 0.0357(11) 0.0078(9) -0.0105(8) -0.0036(9)
C12 0.0247(8) 0.0245(8) 0.0217(8) -0.0034(6) -0.0010(6) -0.0029(6)
C13 0.0230(8) 0.0215(7) 0.0234(8) -0.0018(6) -0.0014(6) -0.0020(6)
C14 0.0250(8) 0.0190(7) 0.0223(7) -0.0014(6) -0.0015(6) -0.0023(6)
C15 0.0256(8) 0.0233(8) 0.0240(8) -0.0012(6) 0.0013(6) -0.0016(6)
O16 0.0431(7) 0.0232(6) 0.0224(6) 0.0011(5) -0.0058(5) 0.0001(5)
C17 0.0387(10) 0.0284(9) 0.0251(8) 0.0046(7) -0.0041(7) 0.0024(7)
O18 0.0552(9) 0.0200(6) 0.0343(7) -0.0003(5) -0.0031(6) -0.0013(6)
C19 0.0284(8) 0.0254(8) 0.0284(8) -0.0044(7) -0.0028(7) -0.0067(6)
C20 0.0418(10) 0.0279(9) 0.0337(9) -0.0096(7) -0.0026(8) -0.0064(7)
C21 0.0481(12) 0.0420(11) 0.0371(11) -0.0157(9) 0.0005(9) -0.0104(9)
C22 0.0251(8) 0.0290(9) 0.0344(9) -0.0017(7) -0.0009(7) 0.0025(7)
C23 0.0304(8) 0.0214(8) 0.0255(8) -0.0027(6) -0.0028(6) 0.0027(6)
C24 0.0233(8) 0.0211(7) 0.0239(8) -0.0032(6) 0.0004(6) 0.0010(6)
C25 0.0299(9) 0.0232(8) 0.0271(8) -0.0026(6) 0.0000(7) -0.0005(6)
C26 0.0331(9) 0.0314(9) 0.0297(9) -0.0100(7) -0.0032(7) -0.0003(7)
C27 0.0322(9) 0.0396(10) 0.0240(8) -0.0056(7) -0.0008(7) 0.0060(7)
C28 0.0291(9) 0.0325(9) 0.0284(9) 0.0046(7) 0.0038(7) 0.0017(7)
C29 0.0248(8) 0.0261(8) 0.0295(9) -0.0023(7) 0.0026(6) -0.0018(6)

loop_
_atom_type_symbol
_atom_type_scat_dispersion_real
_atom_type_scat_dispersion_imag
_atom_type_scat_Cromer_Mann_a1
_atom_type_scat_Cromer_Mann_b1
_atom_type_scat_Cromer_Mann_a2
_atom_type_scat_Cromer_Mann_b2
_atom_type_scat_Cromer_Mann_a3
_atom_type_scat_Cromer_Mann_b3
_atom_type_scat_Cromer_Mann_a4
_atom_type_scat_Cromer_Mann_b4
_atom_type_scat_Cromer_Mann_c
_atom_type_scat_source
C 0.0033 0.0016 2.3100 20.8439 1.0200 10.2075 1.5886 0.5687 0.8650 51.6512 0.2156 'International Tables Vol C 4.2.6.8 and 6.1.1.4'
H 0.0000 0.0000 0.4930 10.5109 0.3229 26.1257 0.1402 3.1424 0.0408 57.7998 0.0030 'International Tables Vol C 4.2.6.8 and 6.1.1.4'
N 0.0061 0.0033 12.2126 0.0057 3.1322 9.8933 2.0125 28.9975 1.1663 0.5826 -11.5290 'International Tables Vol C 4.2.6.8 and 6.1.1.4'
O 0.0106 0.0060 3.0485 13.2771 2.2868 5.7011 1.5463 0.3239 0.8670 32.9089 0.2508 'International Tables Vol C 4.2.6.8 and 6.1.1.4'

loop_
_geom_angle_atom_site_label_1
_geom_angle_atom_site_label_2
_geom_angle_atom_site_label_3
_geom_angle
_geom_angle_publ_flag
O1 C2 N3 126.22(15) yes
O1 C2 C14 124.74(15) yes
N3 C2 C14 109.04(13) yes
C2 N3 C4 113.61(13) yes
C2 N3 C23 121.74(14) yes
C4 N3 C23 122.80(13) yes
N3 C4 C5 113.12(14) yes
N3 C4 C13 102.44(12) yes
C5 C4 C13 113.29(14) yes
N3 C4 H41 109.1 no
C5 C4 H41 108.5 no
C13 C4 H41 110.3 no
C4 C5 C6 113.03(13) yes
C4 C5 H52 107.7 no
C6 C5 H52 109.1 no
C4 C5 H51 109.3 no
C6 C5 H51 109.5 no
H52 C5 H51 108.2 no
C5 C6 C7 111.00(14) yes
C5 C6 H61 109.7 no
C7 C6 H61 108.7 no
C5 C6 H62 109.6 no
C7 C6 H62 108.7 no
H61 C6 H62 109.1 no
C6 C7 O8 109.98(14) yes
C6 C7 C12 124.98(15) yes
O8 C7 C12 125.04(15) yes
C7 O8 C9 117.42(13) yes
O8 C9 C10 108.91(15) yes
O8 C9 H92 109.2 no
C10 C9 H92 111.5 no
O8 C9 H91 109.2 no
C10 C9 H91 109.2 no
H92 C9 H91 108.8 no
C9 C10 C11 125.66(18) yes
C9 C10 H101 115.1 no
C11 C10 H101 119.3 no
C10 C11 H112 121.2 no
C10 C11 H111 121.4 no
H112 C11 H111 117.3 no
C7 C12 C13 124.35(15) yes
C7 C12 H121 117.3 no
C13 C12 H121 118.3 no
C4 C13 C12 110.52(13) yes
C4 C13 C14 102.23(13) yes
C12 C13 C14 109.07(13) yes
C4 C13 C22 111.63(14) yes
C12 C13 C22 109.70(14) yes
C14 C13 C22 113.47(13) yes
C2 C14 C13 101.84(12) yes
C2 C14 C15 107.07(13) yes
C13 C14 C15 111.45(13) yes
C2 C14 C19 109.43(13) yes
C13 C14 C19 117.00(13) yes
C15 C14 C19 109.38(13) yes
C14 C15 O16 111.20(13) yes
C14 C15 O18 125.15(16) yes
O16 C15 O18 123.64(16) yes
C15 O16 C17 116.76(14) yes
O16 C17 H173 105.7 no
O16 C17 H172 108.8 no
H173 C17 H172 111.8 no
O16 C17 H171 110.7 no
H173 C17 H171 112.6 no
H172 C17 H171 107.2 no
C14 C19 C20 116.54(15) yes
C14 C19 H191 107.5 no
C20 C19 H191 110.0 no
C14 C19 H192 106.5 no
C20 C19 H192 107.6 no
H191 C19 H192 108.5 no
C19 C20 C21 124.92(19) yes
C19 C20 H201 116.8 no
C21 C20 H201 118.2 no
C20 C21 H211 123.1 no
C20 C21 H212 118.0 no
H211 C21 H212 118.9 no
C13 C22 H222 109.5 no
C13 C22 H221 108.7 no
H222 C22 H221 110.2 no
C13 C22 H223 111.1 no
H222 C22 H223 109.1 no
H221 C22 H223 108.2 no
N3 C23 C24 112.72(13) yes
N3 C23 H232 106.9 no
C24 C23 H232 109.6 no
N3 C23 H231 108.4 no
C24 C23 H231 109.8 no
H232 C23 H231 109.3 no
C23 C24 C25 120.17(15) yes
C23 C24 C29 120.71(15) yes
C25 C24 C29 119.11(16) yes
C24 C25 C26 120.27(16) yes
C24 C25 H251 119.5 no
C26 C25 H251 120.2 no
C25 C26 C27 120.28(17) yes
C25 C26 H261 118.7 no
C27 C26 H261 121.0 no
C26 C27 C28 119.62(17) yes
C26 C27 H271 119.9 no
C28 C27 H271 120.5 no
C27 C28 C29 120.25(17) yes
C27 C28 H281 119.6 no
C29 C28 H281 120.1 no
C24 C29 C28 120.47(17) yes
C24 C29 H291 120.4 no
C28 C29 H291 119.1 no

loop_
_geom_bond_atom_site_label_1
_geom_bond_atom_site_label_2
_geom_bond_distance
_geom_bond_publ_flag
O1 C2 1.228(2) yes
C2 N3 1.347(2) yes
C2 C14 1.538(2) yes
N3 C4 1.466(2) yes
N3 C23 1.462(2) yes
C4 C5 1.519(2) yes
C4 C13 1.551(2) yes
C4 H41 0.981 no
C5 C6 1.524(2) yes
C5 H52 0.978 no
C5 H51 0.979 no
C6 C7 1.493(2) yes
C6 H61 0.991 no
C6 H62 0.978 no
C7 O8 1.3759(19) yes
C7 C12 1.330(2) yes
O8 C9 1.419(2) yes
C9 C10 1.498(3) yes
C9 H92 0.981 no
C9 H91 1.004 no
C10 C11 1.309(3) yes
C10 H101 0.960 no
C11 H112 0.950 no
C11 H111 0.955 no
C12 C13 1.517(2) yes
C12 H121 0.953 no
C13 C14 1.586(2) yes
C13 C22 1.535(2) yes
C14 C15 1.538(2) yes
C14 C19 1.543(2) yes
C15 O16 1.338(2) yes
C15 O18 1.201(2) yes
O16 C17 1.454(2) yes
C17 H173 0.969 no
C17 H172 0.992 no
C17 H171 0.971 no
C19 C20 1.505(3) yes
C19 H191 0.984 no
C19 H192 0.989 no
C20 C21 1.318(3) yes
C20 H201 0.946 no
C21 H211 0.956 no
C21 H212 0.949 no
C22 H222 0.982 no
C22 H221 0.979 no
C22 H223 0.973 no
C23 C24 1.513(2) yes
C23 H232 0.991 no
C23 H231 0.977 no
C24 C25 1.388(2) yes
C24 C29 1.396(2) yes
C25 C26 1.393(3) yes
C25 H251 0.935 no
C26 C27 1.386(3) yes
C26 H261 0.969 no
C27 C28 1.386(3) yes
C27 H271 0.958 no
C28 C29 1.386(3) yes
C28 H281 0.946 no
C29 H291 0.961 no

loop_
_geom_hbond_atom_site_label_D
_geom_hbond_atom_site_label_H
_geom_hbond_atom_site_label_A
_geom_hbond_site_symmetry_A
_geom_hbond_angle_DHA
_geom_hbond_distance_DH
_geom_hbond_distance_HA
_geom_hbond_distance_DA
_geom_hbond_publ_flag
C25 H251 O18 1_565 171 0.93 2.56 3.482(3) yes
C28 H281 O1 2_566 157 0.95 2.56 3.445(3) yes
